data_7015965
loop_
_publ_author_name
'Pan, Cheng-Ling'
'Pan, Yu-Song'
'Wang, Jing'
'Song, Jiang-Feng'

_publ_section_title
;
 A heterometallic sandwich complex of europium(ii) for luminescent
 studies.
;
_journal_issue 24
_journal_name_full 'Dalton transactions (Cambridge, England : 2003)'
_journal_page_first 6361
_journal_page_last 6363
_journal_paper_doi 10.1039/c1dt10635j
_journal_volume 40
_journal_year 2011
_chemical_formula_moiety 'C88 H120 Eu K2 N4 O4 Si2'
_chemical_formula_sum 'C88 H120 Eu K2 N4 O4 Si2'
_chemical_formula_weight 1584.22
_chemical_melting_point ?
_chemical_name_systematic
;
?
;
_space_group_IT_number 2
_symmetry_cell_setting triclinic
_symmetry_space_group_name_Hall '-P 1'
_symmetry_space_group_name_H-M 'P -1'
_atom_sites_solution_hydrogens geom
_atom_sites_solution_primary direct
_atom_sites_solution_secondary difmap
_audit_creation_method SHELXL-97
_cell_angle_alpha 64.734(5)
_cell_angle_beta 68.267(5)
_cell_angle_gamma 75.477(5)
_cell_formula_units_Z 1
_cell_length_a 12.010(5)
_cell_length_b 13.357(5)
_cell_length_c 15.479(5)
_cell_measurement_temperature 173(2)
_cell_measurement_theta_max 26.03
_cell_measurement_theta_min 1.53
_cell_volume 2073.2(13)
_computing_cell_refinement 'Bruker SMART'
_computing_data_collection 'Bruker SMART'
_computing_data_reduction 'Bruker SAINT software (Bruker, 1999)'
_computing_molecular_graphics 'SHELXTL-PLUS (Sheldrick, 1990)'
_computing_publication_material SHELXL-97
_computing_structure_refinement 'SHELXL-97 (Sheldrick, 1997)'
_computing_structure_solution 'SHELXS-97 (Sheldrick, 1990)'
_diffrn_ambient_temperature 293(2)
_diffrn_measured_fraction_theta_full 0.919
_diffrn_measured_fraction_theta_max 0.919
_diffrn_measurement_device_type 'Bruker SMART APEX CCD'
_diffrn_measurement_method '\w scan'
_diffrn_radiation_monochromator graphite
_diffrn_radiation_source 'fine-focus sealed tube'
_diffrn_radiation_type MoK\a
_diffrn_radiation_wavelength 0.71069
_diffrn_reflns_av_R_equivalents 0.0314
_diffrn_reflns_av_sigmaI/netI 0.0865
_diffrn_reflns_limit_h_max 14
_diffrn_reflns_limit_h_min -14
_diffrn_reflns_limit_k_max 16
_diffrn_reflns_limit_k_min -15
_diffrn_reflns_limit_l_max 18
_diffrn_reflns_limit_l_min -19
_diffrn_reflns_number 9746
_diffrn_reflns_theta_full 26.03
_diffrn_reflns_theta_max 26.03
_diffrn_reflns_theta_min 1.53
_diffrn_standards_decay_% none
_diffrn_standards_interval_count none
_diffrn_standards_interval_time none
_diffrn_standards_number none
_exptl_absorpt_coefficient_mu 1.873
_exptl_absorpt_correction_T_max 0.8348
_exptl_absorpt_correction_T_min 0.6034
_exptl_absorpt_correction_type empirical
_exptl_absorpt_process_details SADABS
_exptl_crystal_colour Red
_exptl_crystal_density_diffrn 2.538
_exptl_crystal_density_meas ?
_exptl_crystal_density_method 'not measured'
_exptl_crystal_description Square
_exptl_crystal_F_000 1674
_exptl_crystal_size_max 0.30
_exptl_crystal_size_mid 0.20
_exptl_crystal_size_min 0.10
_refine_diff_density_max 1.237
_refine_diff_density_min -0.723
_refine_diff_density_rms 0.118
_refine_ls_extinction_method none
_refine_ls_goodness_of_fit_ref 1.036
_refine_ls_hydrogen_treatment mixed
_refine_ls_matrix_type full
_refine_ls_number_parameters 457
_refine_ls_number_reflns 7527
_refine_ls_number_restraints 0
_refine_ls_restrained_S_all 1.036
_refine_ls_R_factor_all 0.1090
_refine_ls_R_factor_gt 0.0722
_refine_ls_shift/su_max 0.000
_refine_ls_shift/su_mean 0.000
_refine_ls_structure_factor_coef Fsqd
_refine_ls_weighting_details 'calc w=1/[\s^2^(Fo^2^)+(0.1153P)^2^+1.0480P] where P=(Fo^2^+2Fc^2^)/3'
_refine_ls_weighting_scheme calc
_refine_ls_wR_factor_gt 0.1792
_refine_ls_wR_factor_ref 0.2100
_reflns_number_gt 5189
_reflns_number_total 7527
_reflns_threshold_expression >2sigma(I)
_cod_data_source_file c1dt10635j.txt
_cod_data_source_block aa
_cod_depositor_comments
;
The following automatic conversions were performed:
'_symmetry_cell_setting' value 'Triclinic' changed to 'triclinic'
according to '/home/saulius/struct/CIF-dictionaries/cif_core.dic'
dictionary named 'cif_core.dic' version 2.4.1 from 2010-06-29.

Automatic conversion script
Id: cif_fix_enum 1555 2011-01-17 13:19:09Z saulius 

The following automatic conversions were performed:

'_chemical_melting_point' value 'not measured' was changed to '?' -
the value is undefined or not given.

Automatic conversion script
Id: cif_fix_values 1569 2011-02-09 13:29:24Z adriana 

The following automatic conversions were performed:

'_exptl_crystal_density_meas' value 'None' was changed to '?' - the
value is perceived as not measured.

Automatic conversion script
Id: cif_fix_values 3008 2015-01-20 13:52:24Z robertas 
;
_cod_original_sg_symbol_H-M P-1
_cod_database_code 7015965

loop_
_symmetry_equiv_pos_as_xyz
'x, y, z'
'-x, -y, -z'

loop_
_atom_site_label
_atom_site_type_symbol
_atom_site_fract_x
_atom_site_fract_y
_atom_site_fract_z
_atom_site_U_iso_or_equiv
_atom_site_adp_type
_atom_site_occupancy
_atom_site_symmetry_multiplicity
_atom_site_calc_flag
_atom_site_refinement_flags
_atom_site_disorder_assembly
_atom_site_disorder_group
C1 C 0.5433(9) 0.3015(7) 0.1912(6) 0.066(2) Uani 1 1 d . . .
C2 C 0.5142(10) 0.3978(8) 0.1956(8) 0.089(3) Uani 1 1 d . . .
H2 H 0.4539 0.4063 0.2515 0.106 Uiso 1 1 calc R . .
C3 C 0.5712(12) 0.4964(11) 0.1166(10) 0.102(4) Uani 1 1 d . . .
H3 H 0.5466 0.5666 0.1205 0.122 Uiso 1 1 calc R . .
C4 C 0.6554(11) 0.4814(8) 0.0429(10) 0.088(3) Uani 1 1 d . . .
H4 H 0.6948 0.5426 -0.0059 0.106 Uiso 1 1 calc R . .
C5 C 0.6929(10) 0.3823(9) 0.0297(7) 0.085(3) Uani 1 1 d . . .
H5 H 0.7535 0.3763 -0.0271 0.102 Uiso 1 1 calc R . .
C6 C 0.6370(10) 0.2918(8) 0.1040(6) 0.083(3) Uani 1 1 d . . .
H6 H 0.6604 0.2227 0.0977 0.099 Uiso 1 1 calc R . .
C7 C 0.3635(7) 0.1547(6) 0.2309(5) 0.0468(18) Uani 1 1 d . . .
C8 C 0.3570(10) 0.2247(7) 0.1346(7) 0.086(3) Uani 1 1 d . . .
H8 H 0.4035 0.2841 0.0985 0.103 Uiso 1 1 calc R . .
C9 C 0.2846(10) 0.2091(8) 0.0912(7) 0.084(3) Uani 1 1 d . . .
H9 H 0.2824 0.2576 0.0271 0.101 Uiso 1 1 calc R . .
C10 C 0.2158(8) 0.1223(7) 0.1423(6) 0.063(2) Uani 1 1 d . . .
H10 H 0.1666 0.1119 0.1130 0.076 Uiso 1 1 calc R . .
C11 C 0.2191(6) 0.0501(6) 0.2368(5) 0.0498(18) Uani 1 1 d . . .
H11 H 0.1719 -0.0088 0.2716 0.060 Uiso 1 1 calc R . .
C12 C 0.2934(6) 0.0654(6) 0.2806(5) 0.0402(15) Uani 1 1 d . . .
H12 H 0.2964 0.0153 0.3440 0.048 Uiso 1 1 calc R . .
C13 C 0.6826(6) 0.0394(6) 0.2507(5) 0.0420(16) Uani 1 1 d . . .
C14 C 0.7022(6) -0.0154(8) 0.1840(5) 0.058(2) Uani 1 1 d . . .
C15 C 0.8168(7) -0.0288(9) 0.1194(6) 0.069(3) Uani 1 1 d . . .
H15 H 0.8270 -0.0606 0.0736 0.083 Uiso 1 1 calc R . .
C16 C 0.9154(7) 0.0038(8) 0.1216(6) 0.066(2) Uani 1 1 d . . .
H16 H 0.9916 -0.0057 0.0781 0.079 Uiso 1 1 calc R . .
C17 C 0.8983(7) 0.0507(7) 0.1895(6) 0.057(2) Uani 1 1 d . . .
H17 H 0.9652 0.0705 0.1926 0.068 Uiso 1 1 calc R . .
C18 C 0.7871(6) 0.0698(6) 0.2533(5) 0.0459(17) Uani 1 1 d . . .
C19 C 0.6233(9) -0.1849(9) 0.1979(10) 0.098(4) Uani 1 1 d . . .
H19A H 0.6399 -0.2263 0.2608 0.147 Uiso 1 1 calc R . .
H19B H 0.6912 -0.1976 0.1449 0.147 Uiso 1 1 calc R . .
H19C H 0.5533 -0.2086 0.1994 0.147 Uiso 1 1 calc R . .
C20 C 0.6004(7) -0.0616(8) 0.1800(6) 0.065(2) Uani 1 1 d . . .
H20 H 0.5278 -0.0508 0.2329 0.078 Uiso 1 1 calc R . .
C21 C 0.5738(9) 0.0003(13) 0.0837(7) 0.121(5) Uani 1 1 d . . .
H21A H 0.5591 0.0786 0.0714 0.182 Uiso 1 1 calc R . .
H21B H 0.5037 -0.0243 0.0863 0.182 Uiso 1 1 calc R . .
H21C H 0.6414 -0.0130 0.0307 0.182 Uiso 1 1 calc R . .
C22 C 0.8212(9) 0.0470(9) 0.4108(6) 0.077(3) Uani 1 1 d . . .
H22A H 0.8122 0.0852 0.4537 0.116 Uiso 1 1 calc R . .
H22B H 0.9046 0.0211 0.3871 0.116 Uiso 1 1 calc R . .
H22C H 0.7747 -0.0153 0.4477 0.116 Uiso 1 1 calc R . .
C23 C 0.7769(7) 0.1260(7) 0.3225(6) 0.057(2) Uani 1 1 d . . .
H23 H 0.6909 0.1482 0.3494 0.068 Uiso 1 1 calc R . .
C24 C 0.8400(9) 0.2308(9) 0.2706(7) 0.084(3) Uani 1 1 d . . .
H24A H 0.8289 0.2630 0.3185 0.126 Uiso 1 1 calc R . .
H24B H 0.8064 0.2833 0.2185 0.126 Uiso 1 1 calc R . .
H24C H 0.9245 0.2125 0.2421 0.126 Uiso 1 1 calc R . .
C25 C 0.6730(6) -0.2640(5) 0.5612(5) 0.0394(16) Uani 1 1 d . . .
C26 C 0.7979(7) -0.3003(6) 0.5559(6) 0.0519(19) Uani 1 1 d . . .
C27 C 0.8586(8) -0.3825(6) 0.5184(7) 0.066(2) Uani 1 1 d . . .
H27 H 0.9385 -0.4069 0.5179 0.079 Uiso 1 1 calc R . .
C28 C 0.8055(8) -0.4304(6) 0.4814(7) 0.065(2) Uani 1 1 d . . .
H28 H 0.8496 -0.4827 0.4532 0.078 Uiso 1 1 calc R . .
C29 C 0.6872(8) -0.3980(6) 0.4880(6) 0.059(2) Uani 1 1 d . . .
H29 H 0.6501 -0.4300 0.4644 0.071 Uiso 1 1 calc R . .
C30 C 0.6190(7) -0.3185(6) 0.5288(6) 0.0532(19) Uani 1 1 d . . .
C31 C 0.4553(9) -0.2234(10) 0.4485(9) 0.095(3) Uani 1 1 d . . .
H31A H 0.4939 -0.1566 0.4186 0.143 Uiso 1 1 calc R . .
H31B H 0.3696 -0.2044 0.4619 0.143 Uiso 1 1 calc R . .
H31C H 0.4841 -0.2624 0.4033 0.143 Uiso 1 1 calc R . .
C32 C 0.4839(8) -0.2970(7) 0.5454(8) 0.068(2) Uani 1 1 d . . .
H32 H 0.4496 -0.2561 0.5908 0.082 Uiso 1 1 calc R . .
C33 C 0.4217(10) -0.4015(9) 0.5939(11) 0.117(5) Uani 1 1 d . . .
H33A H 0.3368 -0.3816 0.6026 0.175 Uiso 1 1 calc R . .
H33B H 0.4345 -0.4448 0.6580 0.175 Uiso 1 1 calc R . .
H33C H 0.4543 -0.4445 0.5520 0.175 Uiso 1 1 calc R . .
C34 C 0.8623(11) -0.3430(9) 0.7042(9) 0.105(4) Uani 1 1 d . . .
H34A H 0.7816 -0.3593 0.7451 0.158 Uiso 1 1 calc R . .
H34B H 0.8958 -0.3133 0.7346 0.158 Uiso 1 1 calc R . .
H34C H 0.9109 -0.4101 0.6980 0.158 Uiso 1 1 calc R . .
C35 C 0.8602(8) -0.2559(8) 0.5983(8) 0.077(3) Uani 1 1 d . . .
H35 H 0.8119 -0.1878 0.6064 0.092 Uiso 1 1 calc R . .
C36 C 0.9835(8) -0.2285(11) 0.5351(12) 0.133(6) Uani 1 1 d . . .
H36A H 1.0172 -0.2009 0.5671 0.199 Uiso 1 1 calc R . .
H36B H 0.9809 -0.1725 0.4711 0.199 Uiso 1 1 calc R . .
H36C H 1.0328 -0.2941 0.5261 0.199 Uiso 1 1 calc R . .
C37 C 1.1558(11) -0.3409(10) 0.3016(13) 0.146(6) Uani 1 1 d . . .
H37A H 1.1317 -0.3510 0.3716 0.175 Uiso 1 1 calc R . .
H37B H 1.1282 -0.4000 0.2966 0.175 Uiso 1 1 calc R . .
C38 C 1.2788(14) -0.3439(15) 0.262(2) 0.32(2) Uani 1 1 d . . .
H38A H 1.3098 -0.4028 0.2355 0.385 Uiso 1 1 calc R . .
H38B H 1.3141 -0.3604 0.3143 0.385 Uiso 1 1 calc R . .
C39 C 1.3133(11) -0.2383(12) 0.1826(17) 0.203(11) Uani 1 1 d . . .
H39A H 1.3740 -0.2493 0.1242 0.243 Uiso 1 1 calc R . .
H39B H 1.3439 -0.1960 0.2050 0.243 Uiso 1 1 calc R . .
C40 C 1.1979(9) -0.1821(8) 0.1608(10) 0.091(3) Uani 1 1 d . . .
H40A H 1.1893 -0.1035 0.1489 0.109 Uiso 1 1 calc R . .
H40B H 1.1949 -0.1893 0.1019 0.109 Uiso 1 1 calc R . .
C41 C 0.8499(11) -0.4330(9) 0.2206(9) 0.094(3) Uani 1 1 d . . .
H41A H 0.7631 -0.4161 0.2348 0.113 Uiso 1 1 calc R . .
H41B H 0.8675 -0.4961 0.2773 0.113 Uiso 1 1 calc R . .
C42 C 0.9017(17) -0.4578(11) 0.1312(10) 0.134(6) Uani 1 1 d . . .
H42A H 0.9524 -0.5283 0.1446 0.161 Uiso 1 1 calc R . .
H42B H 0.8381 -0.4641 0.1100 0.161 Uiso 1 1 calc R . .
C43 C 0.9706(12) -0.3731(13) 0.0550(11) 0.123(5) Uani 1 1 d . . .
H43A H 0.9292 -0.3265 0.0055 0.147 Uiso 1 1 calc R . .
H43B H 1.0485 -0.4041 0.0219 0.147 Uiso 1 1 calc R . .
C44 C 0.9838(18) -0.3110(14) 0.1059(14) 0.217(12) Uani 1 1 d . . .
H44A H 1.0656 -0.3266 0.1097 0.260 Uiso 1 1 calc R . .
H44B H 0.9691 -0.2319 0.0688 0.260 Uiso 1 1 calc R . .
N1 N 0.5697(5) 0.0600(5) 0.3137(4) 0.0418(13) Uani 1 1 d . . .
N2 N 0.6086(5) -0.1803(4) 0.5954(4) 0.0392(13) Uani 1 1 d . . .
O1 O 1.1049(6) -0.2360(5) 0.2466(6) 0.095(2) Uani 1 1 d . . .
O2 O 0.9025(7) -0.3396(7) 0.2025(6) 0.112(3) Uani 1 1 d . . .
Si1 Si 0.46618(18) 0.17236(15) 0.29134(13) 0.0410(5) Uani 1 1 d . . .
K1 K 0.85911(16) -0.20747(15) 0.30885(15) 0.0622(5) Uani 1 1 d . . .
Eu1 Eu 0.5000 0.0000 0.5000 0.0500(2) Uani 1 2 d S . .

loop_
_atom_site_aniso_label
_atom_site_aniso_U_11
_atom_site_aniso_U_22
_atom_site_aniso_U_33
_atom_site_aniso_U_23
_atom_site_aniso_U_13
_atom_site_aniso_U_12
C1 0.090(7) 0.063(5) 0.056(5) 0.001(4) -0.055(5) -0.020(5)
C2 0.104(8) 0.057(6) 0.094(8) -0.008(5) -0.044(7) -0.004(6)
C3 0.104(10) 0.093(8) 0.106(9) -0.030(7) -0.010(8) -0.053(7)
C4 0.079(8) 0.051(6) 0.129(10) -0.008(6) -0.059(8) -0.004(5)
C5 0.088(8) 0.093(8) 0.051(5) -0.006(5) -0.017(5) -0.015(6)
C6 0.115(9) 0.071(6) 0.047(5) 0.011(4) -0.026(5) -0.043(6)
C7 0.054(5) 0.048(4) 0.042(4) -0.003(3) -0.026(4) -0.020(3)
C8 0.138(9) 0.069(5) 0.068(6) 0.021(4) -0.077(6) -0.054(6)
C9 0.125(8) 0.077(6) 0.069(6) 0.012(5) -0.074(6) -0.044(6)
C10 0.063(5) 0.080(6) 0.065(5) -0.028(5) -0.036(5) -0.012(5)
C11 0.042(4) 0.066(5) 0.047(4) -0.020(4) -0.011(4) -0.021(4)
C12 0.034(4) 0.051(4) 0.036(3) -0.019(3) -0.008(3) -0.002(3)
C13 0.033(4) 0.068(5) 0.025(3) -0.014(3) -0.008(3) -0.013(3)
C14 0.032(4) 0.119(7) 0.033(4) -0.040(4) 0.000(4) -0.020(4)
C15 0.038(5) 0.139(8) 0.044(4) -0.053(5) -0.001(4) -0.015(5)
C16 0.034(5) 0.122(8) 0.043(4) -0.036(5) -0.001(4) -0.018(5)
C17 0.028(4) 0.099(6) 0.044(4) -0.023(4) -0.005(4) -0.022(4)
C18 0.037(4) 0.070(5) 0.035(4) -0.018(3) -0.009(3) -0.018(3)
C19 0.056(6) 0.120(9) 0.157(11) -0.103(9) -0.016(7) -0.005(6)
C20 0.041(5) 0.105(7) 0.063(5) -0.050(5) -0.009(4) -0.008(4)
C21 0.055(6) 0.281(17) 0.062(6) -0.094(9) -0.007(5) -0.034(8)
C22 0.077(7) 0.124(8) 0.041(4) -0.027(5) -0.013(4) -0.043(6)
C23 0.036(4) 0.083(6) 0.056(5) -0.029(4) -0.005(4) -0.021(4)
C24 0.089(7) 0.103(7) 0.084(7) -0.035(6) -0.032(6) -0.041(6)
C25 0.048(4) 0.025(3) 0.054(4) -0.014(3) -0.029(4) 0.001(3)
C26 0.052(5) 0.042(4) 0.079(5) -0.034(4) -0.037(4) 0.016(3)
C27 0.067(5) 0.046(4) 0.104(7) -0.042(5) -0.049(5) 0.028(4)
C28 0.077(6) 0.044(4) 0.093(6) -0.045(4) -0.044(5) 0.023(4)
C29 0.074(6) 0.047(4) 0.082(6) -0.040(4) -0.038(5) 0.004(4)
C30 0.060(5) 0.040(4) 0.072(5) -0.027(4) -0.032(4) 0.004(3)
C31 0.073(7) 0.110(8) 0.124(10) -0.048(7) -0.048(7) -0.006(6)
C32 0.058(5) 0.062(5) 0.112(8) -0.050(5) -0.036(5) -0.001(4)
C33 0.084(8) 0.097(8) 0.195(14) -0.097(9) -0.005(8) -0.031(7)
C34 0.134(10) 0.099(8) 0.135(10) -0.062(7) -0.108(9) 0.037(7)
C35 0.059(6) 0.076(6) 0.133(9) -0.068(6) -0.059(6) 0.030(5)
C36 0.043(6) 0.158(11) 0.282(19) -0.176(13) -0.051(9) 0.024(6)
C37 0.072(8) 0.082(8) 0.201(16) -0.011(9) -0.022(9) 0.022(6)
C38 0.074(11) 0.154(16) 0.44(4) 0.13(2) -0.049(17) -0.002(11)
C39 0.059(8) 0.104(10) 0.33(3) 0.017(13) -0.059(12) -0.006(7)
C40 0.062(6) 0.066(6) 0.140(10) -0.025(6) -0.034(7) -0.018(5)
C41 0.113(9) 0.075(7) 0.104(8) -0.036(6) -0.023(7) -0.035(6)
C42 0.260(19) 0.098(9) 0.092(9) -0.035(7) -0.083(11) -0.053(11)
C43 0.097(10) 0.161(14) 0.112(11) -0.073(10) -0.002(8) -0.021(9)
C44 0.23(2) 0.178(16) 0.207(18) -0.162(15) 0.140(16) -0.126(15)
N1 0.035(3) 0.069(4) 0.023(3) -0.018(3) -0.004(3) -0.015(3)
N2 0.043(3) 0.032(3) 0.052(3) -0.018(2) -0.028(3) 0.006(2)
O1 0.059(4) 0.061(4) 0.138(7) -0.030(4) -0.016(4) 0.004(3)
O2 0.108(6) 0.124(6) 0.127(7) -0.090(6) 0.024(5) -0.060(5)
Si1 0.0520(13) 0.0416(10) 0.0329(9) -0.0013(8) -0.0222(9) -0.0194(9)
K1 0.0525(11) 0.0686(11) 0.0758(12) -0.0423(10) -0.0145(10) -0.0027(9)
Eu1 0.0556(4) 0.0516(3) 0.0245(3) -0.0132(2) -0.0101(2) 0.0197(2)

loop_
_atom_type_symbol
_atom_type_description
_atom_type_scat_dispersion_real
_atom_type_scat_dispersion_imag
_atom_type_scat_source
C C 0.0033 0.0016 'International Tables Vol C Tables 4.2.6.8 and 6.1.1.4'
H H 0.0000 0.0000 'International Tables Vol C Tables 4.2.6.8 and 6.1.1.4'
N N 0.0061 0.0033 'International Tables Vol C Tables 4.2.6.8 and 6.1.1.4'
O O 0.0106 0.0060 'International Tables Vol C Tables 4.2.6.8 and 6.1.1.4'
Si Si 0.0817 0.0704 'International Tables Vol C Tables 4.2.6.8 and 6.1.1.4'
K K 0.2009 0.2494 'International Tables Vol C Tables 4.2.6.8 and 6.1.1.4'
Eu Eu -0.1578 3.6682 'International Tables Vol C Tables 4.2.6.8 and 6.1.1.4'

loop_
_geom_angle_atom_site_label_1
_geom_angle_atom_site_label_2
_geom_angle_atom_site_label_3
_geom_angle
_geom_angle_site_symmetry_1
_geom_angle_site_symmetry_3
_geom_angle_publ_flag
C2 C1 C6 116.8(9) . . ?
C2 C1 Si1 123.9(9) . . ?
C6 C1 Si1 119.3(7) . . ?
C1 C2 C3 123.2(12) . . ?
C1 C2 H2 118.4 . . ?
C3 C2 H2 118.4 . . ?
C4 C3 C2 116.8(12) . . ?
C4 C3 H3 121.6 . . ?
C2 C3 H3 121.6 . . ?
C3 C4 C5 125.0(12) . . ?
C3 C4 H4 117.5 . . ?
C5 C4 H4 117.5 . . ?
C4 C5 C6 116.9(11) . . ?
C4 C5 H5 121.6 . . ?
C6 C5 H5 121.6 . . ?
C5 C6 C1 121.3(10) . . ?
C5 C6 H6 119.3 . . ?
C1 C6 H6 119.3 . . ?
C12 C7 C8 116.0(6) . . ?
C12 C7 Si1 120.6(5) . . ?
C8 C7 Si1 123.4(6) . . ?
C9 C8 C7 122.6(8) . . ?
C9 C8 H8 118.7 . . ?
C7 C8 H8 118.7 . . ?
C10 C9 C8 119.9(7) . . ?
C10 C9 H9 120.0 . . ?
C8 C9 H9 120.0 . . ?
C9 C10 C11 120.2(7) . . ?
C9 C10 H10 119.9 . . ?
C11 C10 H10 119.9 . . ?
C10 C11 C12 119.8(7) . . ?
C10 C11 H11 120.1 . . ?
C12 C11 H11 120.1 . . ?
C11 C12 C7 121.4(6) . . ?
C11 C12 H12 119.3 . . ?
C7 C12 H12 119.3 . . ?
N1 C13 C14 123.2(6) . . ?
N1 C13 C18 120.1(6) . . ?
C14 C13 C18 116.7(6) . . ?
N1 C13 K1 123.3(4) . . ?
C14 C13 K1 67.7(4) . . ?
C18 C13 K1 77.1(4) . . ?
C15 C14 C13 120.4(7) . . ?
C15 C14 C20 117.3(7) . . ?
C13 C14 C20 122.3(6) . . ?
C15 C14 K1 71.6(5) . . ?
C13 C14 K1 87.5(4) . . ?
C20 C14 K1 110.7(6) . . ?
C16 C15 C14 121.6(8) . . ?
C16 C15 K1 78.7(5) . . ?
C14 C15 K1 82.4(5) . . ?
C16 C15 H15 119.2 . . ?
C14 C15 H15 119.2 . . ?
K1 C15 H15 109.6 . . ?
C17 C16 C15 118.2(7) . . ?
C17 C16 K1 83.4(5) . . ?
C15 C16 K1 75.1(5) . . ?
C17 C16 H16 120.9 . . ?
C15 C16 H16 120.9 . . ?
K1 C16 H16 111.3 . . ?
C16 C17 C18 123.3(7) . . ?
C16 C17 K1 71.5(5) . . ?
C18 C17 K1 85.3(5) . . ?
C16 C17 H17 118.4 . . ?
C18 C17 H17 118.4 . . ?
K1 C17 H17 114.8 . . ?
C17 C18 C13 119.7(7) . . ?
C17 C18 C23 119.3(6) . . ?
C13 C18 C23 121.0(6) . . ?
C17 C18 K1 70.8(5) . . ?
C13 C18 K1 78.5(4) . . ?
C23 C18 K1 123.4(5) . . ?
C20 C19 H19A 109.5 . . ?
C20 C19 H19B 109.5 . . ?
H19A C19 H19B 109.5 . . ?
C20 C19 H19C 109.5 . . ?
H19A C19 H19C 109.5 . . ?
H19B C19 H19C 109.5 . . ?
C21 C20 C19 108.6(9) . . ?
C21 C20 C14 111.3(8) . . ?
C19 C20 C14 114.5(8) . . ?
C21 C20 H20 107.4 . . ?
C19 C20 H20 107.4 . . ?
C14 C20 H20 107.4 . . ?
C20 C21 H21A 109.5 . . ?
C20 C21 H21B 109.5 . . ?
H21A C21 H21B 109.5 . . ?
C20 C21 H21C 109.5 . . ?
H21A C21 H21C 109.5 . . ?
H21B C21 H21C 109.5 . . ?
C23 C22 H22A 109.5 . . ?
C23 C22 H22B 109.5 . . ?
H22A C22 H22B 109.5 . . ?
C23 C22 H22C 109.5 . . ?
H22A C22 H22C 109.5 . . ?
H22B C22 H22C 109.5 . . ?
C18 C23 C22 111.8(7) . . ?
C18 C23 C24 113.6(7) . . ?
C22 C23 C24 109.9(7) . . ?
C18 C23 H23 107.1 . . ?
C22 C23 H23 107.1 . . ?
C24 C23 H23 107.1 . . ?
C23 C24 H24A 109.5 . . ?
C23 C24 H24B 109.5 . . ?
H24A C24 H24B 109.5 . . ?
C23 C24 H24C 109.5 . . ?
H24A C24 H24C 109.5 . . ?
H24B C24 H24C 109.5 . . ?
N2 C25 C30 121.2(6) . . ?
N2 C25 C26 122.4(6) . . ?
C30 C25 C26 116.5(6) . . ?
C27 C26 C25 119.8(7) . . ?
C27 C26 C35 119.4(7) . . ?
C25 C26 C35 120.6(6) . . ?
C27 C26 K1 68.1(5) . . ?
C25 C26 K1 87.5(4) . . ?
C35 C26 K1 118.5(6) . . ?
C26 C27 C28 122.7(7) . . ?
C26 C27 K1 87.4(5) . . ?
C28 C27 K1 75.6(5) . . ?
C26 C27 H27 118.6 . . ?
C28 C27 H27 118.6 . . ?
K1 C27 H27 107.8 . . ?
C29 C28 C27 117.7(7) . . ?
C29 C28 K1 87.6(5) . . ?
C27 C28 K1 78.2(5) . . ?
C29 C28 H28 121.2 . . ?
C27 C28 H28 121.2 . . ?
K1 C28 H28 103.8 . . ?
C28 C29 C30 122.6(7) . . ?
C28 C29 K1 68.1(5) . . ?
C30 C29 K1 89.5(5) . . ?
C28 C29 H29 118.7 . . ?
C30 C29 H29 118.7 . . ?
K1 C29 H29 113.4 . . ?
C29 C30 C25 120.6(7) . . ?
C29 C30 C32 119.5(7) . . ?
C25 C30 C32 119.7(6) . . ?
C32 C31 H31A 109.5 . . ?
C32 C31 H31B 109.5 . . ?
H31A C31 H31B 109.5 . . ?
C32 C31 H31C 109.5 . . ?
H31A C31 H31C 109.5 . . ?
H31B C31 H31C 109.5 . . ?
C33 C32 C31 109.9(8) . . ?
C33 C32 C30 114.1(8) . . ?
C31 C32 C30 111.0(8) . . ?
C33 C32 H32 107.2 . . ?
C31 C32 H32 107.2 . . ?
C30 C32 H32 107.2 . . ?
C32 C33 H33A 109.5 . . ?
C32 C33 H33B 109.5 . . ?
H33A C33 H33B 109.5 . . ?
C32 C33 H33C 109.5 . . ?
H33A C33 H33C 109.5 . . ?
H33B C33 H33C 109.5 . . ?
C35 C34 H34A 109.5 . . ?
C35 C34 H34B 109.5 . . ?
H34A C34 H34B 109.5 . . ?
C35 C34 H34C 109.5 . . ?
H34A C34 H34C 109.5 . . ?
H34B C34 H34C 109.5 . . ?
C36 C35 C26 114.5(9) . . ?
C36 C35 C34 110.1(9) . . ?
C26 C35 C34 108.4(8) . . ?
C36 C35 H35 107.9 . . ?
C26 C35 H35 107.9 . . ?
C34 C35 H35 107.9 . . ?
C35 C36 H36A 109.5 . . ?
C35 C36 H36B 109.5 . . ?
H36A C36 H36B 109.5 . . ?
C35 C36 H36C 109.5 . . ?
H36A C36 H36C 109.5 . . ?
H36B C36 H36C 109.5 . . ?
C38 C37 O1 107.8(12) . . ?
C38 C37 H37A 110.2 . . ?
O1 C37 H37A 110.2 . . ?
C38 C37 H37B 110.2 . . ?
O1 C37 H37B 110.2 . . ?
H37A C37 H37B 108.5 . . ?
C37 C38 C39 111.0(13) . . ?
C37 C38 H38A 109.4 . . ?
C39 C38 H38A 109.4 . . ?
C37 C38 H38B 109.4 . . ?
C39 C38 H38B 109.4 . . ?
H38A C38 H38B 108.0 . . ?
C38 C39 C40 102.5(11) . . ?
C38 C39 H39A 111.3 . . ?
C40 C39 H39A 111.3 . . ?
C38 C39 H39B 111.3 . . ?
C40 C39 H39B 111.3 . . ?
H39A C39 H39B 109.2 . . ?
O1 C40 C39 106.1(10) . . ?
O1 C40 H40A 110.5 . . ?
C39 C40 H40A 110.5 . . ?
O1 C40 H40B 110.5 . . ?
C39 C40 H40B 110.5 . . ?
H40A C40 H40B 108.7 . . ?
O2 C41 C42 106.5(10) . . ?
O2 C41 H41A 110.4 . . ?
C42 C41 H41A 110.4 . . ?
O2 C41 H41B 110.4 . . ?
C42 C41 H41B 110.4 . . ?
H41A C41 H41B 108.6 . . ?
C43 C42 C41 109.9(10) . . ?
C43 C42 H42A 109.7 . . ?
C41 C42 H42A 109.7 . . ?
C43 C42 H42B 109.7 . . ?
C41 C42 H42B 109.7 . . ?
H42A C42 H42B 108.2 . . ?
C42 C43 C44 104.1(12) . . ?
C42 C43 H43A 110.9 . . ?
C44 C43 H43A 110.9 . . ?
C42 C43 H43B 110.9 . . ?
C44 C43 H43B 110.9 . . ?
H43A C43 H43B 108.9 . . ?
O2 C44 C43 110.3(12) . . ?
O2 C44 H44A 109.6 . . ?
C43 C44 H44A 109.6 . . ?
O2 C44 H44B 109.6 . . ?
C43 C44 H44B 109.6 . . ?
H44A C44 H44B 108.1 . . ?
C13 N1 Si1 129.0(5) . . ?
C13 N1 Eu1 129.3(4) . . ?
Si1 N1 Eu1 96.5(2) . . ?
C25 N2 Si1 135.4(4) . 2_656 ?
C25 N2 Eu1 126.6(4) . . ?
Si1 N2 Eu1 94.8(2) 2_656 . ?
C37 O1 C40 108.3(8) . . ?
C37 O1 K1 114.1(7) . . ?
C40 O1 K1 136.2(6) . . ?
C44 O2 C41 107.2(9) . . ?
C44 O2 K1 119.6(7) . . ?
C41 O2 K1 132.9(6) . . ?
N2 Si1 N1 104.5(2) 2_656 . ?
N2 Si1 C7 112.8(3) 2_656 . ?
N1 Si1 C7 110.6(3) . . ?
N2 Si1 C1 115.5(4) 2_656 . ?
N1 Si1 C1 110.4(3) . . ?
C7 Si1 C1 103.2(3) . . ?
N2 Si1 Eu1 53.21(17) 2_656 . ?
N1 Si1 Eu1 51.51(17) . . ?
C7 Si1 Eu1 123.2(2) . . ?
C1 Si1 Eu1 133.4(2) . . ?
O1 K1 O2 78.8(2) . . ?
O1 K1 C15 99.1(2) . . ?
O2 K1 C15 81.9(3) . . ?
O1 K1 C28 100.7(2) . . ?
O2 K1 C28 80.3(2) . . ?
C15 K1 C28 150.1(2) . . ?
O1 K1 C16 78.7(2) . . ?
O2 K1 C16 93.8(3) . . ?
C15 K1 C16 26.2(2) . . ?
C28 K1 C16 174.1(2) . . ?
O1 K1 C27 90.0(2) . . ?
O2 K1 C27 101.6(2) . . ?
C15 K1 C27 170.8(2) . . ?
C28 K1 C27 26.2(2) . . ?
C16 K1 C27 158.8(2) . . ?
O1 K1 C14 123.9(2) . . ?
O2 K1 C14 94.9(3) . . ?
C15 K1 C14 26.0(2) . . ?
C28 K1 C14 133.6(2) . . ?
C16 K1 C14 45.8(2) . . ?
C27 K1 C14 144.8(2) . . ?
O1 K1 C17 83.0(2) . . ?
O2 K1 C17 118.9(2) . . ?
C15 K1 C17 44.4(2) . . ?
C28 K1 C17 160.8(2) . . ?
C16 K1 C17 25.1(2) . . ?
C27 K1 C17 136.4(2) . . ?
C14 K1 C17 51.4(2) . . ?
O1 K1 C29 124.8(2) . . ?
O2 K1 C29 84.1(2) . . ?
C15 K1 C29 129.8(2) . . ?
C28 K1 C29 24.3(2) . . ?
C16 K1 C29 155.1(2) . . ?
C27 K1 C29 43.1(2) . . ?
C14 K1 C29 109.5(2) . . ?
C17 K1 C29 148.50(19) . . ?
O1 K1 C26 102.1(2) . . ?
O2 K1 C26 124.5(2) . . ?
C15 K1 C26 148.8(2) . . ?
C28 K1 C26 44.58(19) . . ?
C16 K1 C26 141.3(2) . . ?
C27 K1 C26 24.52(17) . . ?
C14 K1 C26 125.06(18) . . ?
C17 K1 C26 116.19(19) . . ?
C29 K1 C26 49.50(19) . . ?
O1 K1 C18 104.62(19) . . ?
O2 K1 C18 132.9(2) . . ?
C15 K1 C18 51.1(2) . . ?
C28 K1 C18 141.3(2) . . ?
C16 K1 C18 43.7(2) . . ?
C27 K1 C18 125.09(18) . . ?
C14 K1 C18 43.58(19) . . ?
C17 K1 C18 23.92(18) . . ?
C29 K1 C18 124.57(18) . . ?
C26 K1 C18 101.04(16) . . ?
O1 K1 C13 125.98(19) . . ?
O2 K1 C13 119.6(2) . . ?
C15 K1 C13 44.34(19) . . ?
C28 K1 C13 130.9(2) . . ?
C16 K1 C13 51.8(2) . . ?
C27 K1 C13 128.04(18) . . ?
C14 K1 C13 24.81(17) . . ?
C17 K1 C13 43.01(18) . . ?
C29 K1 C13 108.12(18) . . ?
C26 K1 C13 104.45(16) . . ?
C18 K1 C13 24.38(16) . . ?
N1 Eu1 N1 180.0 2_656 . ?
N1 Eu1 N2 63.84(18) 2_656 . ?
N1 Eu1 N2 116.16(18) . . ?
N1 Eu1 N2 116.16(18) 2_656 2_656 ?
N1 Eu1 N2 63.84(18) . 2_656 ?
N2 Eu1 N2 180.0(3) . 2_656 ?
N1 Eu1 Si1 31.98(14) 2_656 2_656 ?
N1 Eu1 Si1 148.02(14) . 2_656 ?
N2 Eu1 Si1 31.96(13) . 2_656 ?
N2 Eu1 Si1 148.04(13) 2_656 2_656 ?
N1 Eu1 Si1 148.02(14) 2_656 . ?
N1 Eu1 Si1 31.98(14) . . ?
N2 Eu1 Si1 148.04(13) . . ?
N2 Eu1 Si1 31.96(13) 2_656 . ?
Si1 Eu1 Si1 180.0 2_656 . ?

loop_
_geom_bond_atom_site_label_1
_geom_bond_atom_site_label_2
_geom_bond_distance
_geom_bond_site_symmetry_2
_geom_bond_publ_flag
C1 C2 1.270(12) . ?
C1 C6 1.434(13) . ?
C1 Si1 1.922(9) . ?
C2 C3 1.468(14) . ?
C2 H2 0.9300 . ?
C3 C4 1.267(15) . ?
C3 H3 0.9300 . ?
C4 C5 1.365(14) . ?
C4 H4 0.9300 . ?
C5 C6 1.373(12) . ?
C5 H5 0.9300 . ?
C6 H6 0.9300 . ?
C7 C12 1.401(9) . ?
C7 C8 1.402(10) . ?
C7 Si1 1.907(7) . ?
C8 C9 1.377(11) . ?
C8 H8 0.9300 . ?
C9 C10 1.366(12) . ?
C9 H9 0.9300 . ?
C10 C11 1.376(11) . ?
C10 H10 0.9300 . ?
C11 C12 1.399(9) . ?
C11 H11 0.9300 . ?
C12 H12 0.9300 . ?
C13 N1 1.388(9) . ?
C13 C14 1.427(10) . ?
C13 C18 1.431(9) . ?
C13 K1 3.398(7) . ?
C14 C15 1.391(11) . ?
C14 C20 1.532(11) . ?
C14 K1 3.148(9) . ?
C15 C16 1.378(11) . ?
C15 K1 3.013(9) . ?
C15 H15 0.9300 . ?
C16 C17 1.369(11) . ?
C16 K1 3.057(9) . ?
C16 H16 0.9300 . ?
C17 C18 1.376(10) . ?
C17 K1 3.202(9) . ?
C17 H17 0.9300 . ?
C18 C23 1.506(10) . ?
C18 K1 3.381(8) . ?
C19 C20 1.518(13) . ?
C19 H19A 0.9600 . ?
C19 H19B 0.9600 . ?
C19 H19C 0.9600 . ?
C20 C21 1.476(13) . ?
C20 H20 0.9800 . ?
C21 H21A 0.9600 . ?
C21 H21B 0.9600 . ?
C21 H21C 0.9600 . ?
C22 C23 1.513(11) . ?
C22 H22A 0.9600 . ?
C22 H22B 0.9600 . ?
C22 H22C 0.9600 . ?
C23 C24 1.517(12) . ?
C23 H23 0.9800 . ?
C24 H24A 0.9600 . ?
C24 H24B 0.9600 . ?
C24 H24C 0.9600 . ?
C25 N2 1.378(8) . ?
C25 C30 1.410(9) . ?
C25 C26 1.439(9) . ?
C26 C27 1.380(10) . ?
C26 C35 1.504(11) . ?
C26 K1 3.321(8) . ?
C27 C28 1.389(11) . ?
C27 K1 3.083(9) . ?
C27 H27 0.9300 . ?
C28 C29 1.356(11) . ?
C28 K1 3.052(9) . ?
C28 H28 0.9300 . ?
C29 C30 1.397(10) . ?
C29 K1 3.286(9) . ?
C29 H29 0.9300 . ?
C30 C32 1.516(11) . ?
C31 C32 1.514(14) . ?
C31 H31A 0.9600 . ?
C31 H31B 0.9600 . ?
C31 H31C 0.9600 . ?
C32 C33 1.511(13) . ?
C32 H32 0.9800 . ?
C33 H33A 0.9600 . ?
C33 H33B 0.9600 . ?
C33 H33C 0.9600 . ?
C34 C35 1.559(14) . ?
C34 H34A 0.9600 . ?
C34 H34B 0.9600 . ?
C34 H34C 0.9600 . ?
C35 C36 1.476(14) . ?
C35 H35 0.9800 . ?
C36 H36A 0.9600 . ?
C36 H36B 0.9600 . ?
C36 H36C 0.9600 . ?
C37 C38 1.371(18) . ?
C37 O1 1.413(13) . ?
C37 H37A 0.9700 . ?
C37 H37B 0.9700 . ?
C38 C39 1.45(2) . ?
C38 H38A 0.9700 . ?
C38 H38B 0.9700 . ?
C39 C40 1.486(15) . ?
C39 H39A 0.9700 . ?
C39 H39B 0.9700 . ?
C40 O1 1.422(12) . ?
C40 H40A 0.9700 . ?
C40 H40B 0.9700 . ?
C41 O2 1.415(11) . ?
C41 C42 1.435(15) . ?
C41 H41A 0.9700 . ?
C41 H41B 0.9700 . ?
C42 C43 1.400(17) . ?
C42 H42A 0.9700 . ?
C42 H42B 0.9700 . ?
C43 C44 1.433(18) . ?
C43 H43A 0.9700 . ?
C43 H43B 0.9700 . ?
C44 O2 1.398(15) . ?
C44 H44A 0.9700 . ?
C44 H44B 0.9700 . ?
N1 Si1 1.690(6) . ?
N1 Eu1 2.498(5) . ?
N2 Si1 1.684(6) 2_656 ?
N2 Eu1 2.548(5) . ?
O1 K1 2.726(7) . ?
O2 K1 2.734(7) . ?
Si1 N2 1.684(6) 2_656 ?
Si1 Eu1 3.1705(18) . ?
Eu1 N1 2.498(5) 2_656 ?
Eu1 N2 2.548(5) 2_656 ?
Eu1 Si1 3.1705(18) 2_656 ?

loop_
_geom_torsion_atom_site_label_1
_geom_torsion_atom_site_label_2
_geom_torsion_atom_site_label_3
_geom_torsion_atom_site_label_4
_geom_torsion
_geom_torsion_site_symmetry_1
_geom_torsion_site_symmetry_2
_geom_torsion_site_symmetry_3
_geom_torsion_site_symmetry_4
_geom_torsion_publ_flag
C6 C1 C2 C3 0.2(15) . . . . ?
Si1 C1 C2 C3 -177.7(8) . . . . ?
C1 C2 C3 C4 -2.1(18) . . . . ?
C2 C3 C4 C5 3.1(19) . . . . ?
C3 C4 C5 C6 -2.3(17) . . . . ?
C4 C5 C6 C1 0.2(14) . . . . ?
C2 C1 C6 C5 0.6(14) . . . . ?
Si1 C1 C6 C5 178.7(7) . . . . ?
C12 C7 C8 C9 1.3(15) . . . . ?
Si1 C7 C8 C9 178.4(9) . . . . ?
C7 C8 C9 C10 -0.3(18) . . . . ?
C8 C9 C10 C11 -0.2(16) . . . . ?
C9 C10 C11 C12 -0.3(13) . . . . ?
C10 C11 C12 C7 1.3(11) . . . . ?
C8 C7 C12 C11 -1.8(12) . . . . ?
Si1 C7 C12 C11 -179.0(5) . . . . ?
N1 C13 C14 C15 176.9(8) . . . . ?
C18 C13 C14 C15 -5.3(12) . . . . ?
K1 C13 C14 C15 -66.9(8) . . . . ?
N1 C13 C14 C20 -3.2(12) . . . . ?
C18 C13 C14 C20 174.6(7) . . . . ?
K1 C13 C14 C20 113.0(8) . . . . ?
N1 C13 C14 K1 -116.2(6) . . . . ?
C18 C13 C14 K1 61.6(6) . . . . ?
C13 C14 C15 C16 3.9(14) . . . . ?
C20 C14 C15 C16 -176.0(9) . . . . ?
K1 C14 C15 C16 -71.7(9) . . . . ?
C13 C14 C15 K1 75.6(8) . . . . ?
C20 C14 C15 K1 -104.3(7) . . . . ?
C14 C15 C16 C17 -0.1(15) . . . . ?
K1 C15 C16 C17 -73.8(8) . . . . ?
C14 C15 C16 K1 73.7(9) . . . . ?
C15 C16 C17 C18 -2.1(14) . . . . ?
K1 C16 C17 C18 -71.2(8) . . . . ?
C15 C16 C17 K1 69.1(8) . . . . ?
C16 C17 C18 C13 0.5(13) . . . . ?
K1 C17 C18 C13 -63.8(7) . . . . ?
C16 C17 C18 C23 -177.6(8) . . . . ?
K1 C17 C18 C23 118.2(6) . . . . ?
C16 C17 C18 K1 64.2(8) . . . . ?
N1 C13 C18 C17 -178.9(7) . . . . ?
C14 C13 C18 C17 3.2(11) . . . . ?
K1 C13 C18 C17 59.8(7) . . . . ?
N1 C13 C18 C23 -0.9(10) . . . . ?
C14 C13 C18 C23 -178.8(7) . . . . ?
K1 C13 C18 C23 -122.2(7) . . . . ?
N1 C13 C18 K1 121.3(6) . . . . ?
C14 C13 C18 K1 -56.6(6) . . . . ?
C15 C14 C20 C21 -67.0(11) . . . . ?
C13 C14 C20 C21 113.2(9) . . . . ?
K1 C14 C20 C21 -146.3(7) . . . . ?
C15 C14 C20 C19 56.6(12) . . . . ?
C13 C14 C20 C19 -123.3(9) . . . . ?
K1 C14 C20 C19 -22.7(9) . . . . ?
C17 C18 C23 C22 -76.4(9) . . . . ?
C13 C18 C23 C22 105.6(8) . . . . ?
K1 C18 C23 C22 8.9(8) . . . . ?
C17 C18 C23 C24 48.7(10) . . . . ?
C13 C18 C23 C24 -129.3(8) . . . . ?
K1 C18 C23 C24 133.9(6) . . . . ?
N2 C25 C26 C27 -178.2(7) . . . . ?
C30 C25 C26 C27 1.4(11) . . . . ?
N2 C25 C26 C35 6.6(11) . . . . ?
C30 C25 C26 C35 -173.7(8) . . . . ?
N2 C25 C26 K1 -115.4(6) . . . . ?
C30 C25 C26 K1 64.3(6) . . . . ?
C25 C26 C27 C28 2.4(13) . . . . ?
C35 C26 C27 C28 177.6(9) . . . . ?
K1 C26 C27 C28 -71.1(8) . . . . ?
C25 C26 C27 K1 73.5(7) . . . . ?
C35 C26 C27 K1 -111.3(8) . . . . ?
C26 C27 C28 C29 -3.5(14) . . . . ?
K1 C27 C28 C29 -80.9(8) . . . . ?
C26 C27 C28 K1 77.3(8) . . . . ?
C27 C28 C29 C30 0.8(14) . . . . ?
K1 C28 C29 C30 -74.5(8) . . . . ?
C27 C28 C29 K1 75.3(8) . . . . ?
C28 C29 C30 C25 3.0(13) . . . . ?
K1 C29 C30 C25 -60.4(7) . . . . ?
C28 C29 C30 C32 -172.4(9) . . . . ?
K1 C29 C30 C32 124.2(7) . . . . ?
N2 C25 C30 C29 175.7(7) . . . . ?
C26 C25 C30 C29 -4.0(11) . . . . ?
N2 C25 C30 C32 -8.9(11) . . . . ?
C26 C25 C30 C32 171.4(7) . . . . ?
C29 C30 C32 C33 45.7(12) . . . . ?
C25 C30 C32 C33 -129.7(9) . . . . ?
C29 C30 C32 C31 -79.0(10) . . . . ?
C25 C30 C32 C31 105.5(9) . . . . ?
C27 C26 C35 C36 46.9(12) . . . . ?
C25 C26 C35 C36 -138.0(9) . . . . ?
K1 C26 C35 C36 -32.7(10) . . . . ?
C27 C26 C35 C34 -76.5(11) . . . . ?
C25 C26 C35 C34 98.7(9) . . . . ?
K1 C26 C35 C34 -156.0(6) . . . . ?
O1 C37 C38 C39 3(3) . . . . ?
C37 C38 C39 C40 -14(3) . . . . ?
C38 C39 C40 O1 20(2) . . . . ?
O2 C41 C42 C43 -8.4(17) . . . . ?
C41 C42 C43 C44 14(2) . . . . ?
C42 C43 C44 O2 -14(2) . . . . ?
C14 C13 N1 Si1 -89.8(9) . . . . ?
C18 C13 N1 Si1 92.5(7) . . . . ?
K1 C13 N1 Si1 -173.4(3) . . . . ?
C14 C13 N1 Eu1 122.0(6) . . . . ?
C18 C13 N1 Eu1 -55.7(9) . . . . ?
K1 C13 N1 Eu1 38.4(7) . . . . ?
C30 C25 N2 Si1 97.0(8) . . . 2_656 ?
C26 C25 N2 Si1 -83.4(9) . . . 2_656 ?
C30 C25 N2 Eu1 -57.4(8) . . . . ?
C26 C25 N2 Eu1 122.2(6) . . . . ?
C38 C37 O1 C40 11(2) . . . . ?
C38 C37 O1 K1 179.5(18) . . . . ?
C39 C40 O1 C37 -19.4(15) . . . . ?
C39 C40 O1 K1 175.1(10) . . . . ?
C43 C44 O2 C41 9(2) . . . . ?
C43 C44 O2 K1 -165.4(11) . . . . ?
C42 C41 O2 C44 -0.7(17) . . . . ?
C42 C41 O2 K1 173.1(9) . . . . ?
C13 N1 Si1 N2 -150.7(6) . . . 2_656 ?
Eu1 N1 Si1 N2 5.1(3) . . . 2_656 ?
C13 N1 Si1 C7 87.6(6) . . . . ?
Eu1 N1 Si1 C7 -116.6(3) . . . . ?
C13 N1 Si1 C1 -25.9(7) . . . . ?
Eu1 N1 Si1 C1 129.8(3) . . . . ?
C13 N1 Si1 Eu1 -155.8(7) . . . . ?
C12 C7 Si1 N2 -56.7(7) . . . 2_656 ?
C8 C7 Si1 N2 126.4(8) . . . 2_656 ?
C12 C7 Si1 N1 60.0(7) . . . . ?
C8 C7 Si1 N1 -117.0(8) . . . . ?
C12 C7 Si1 C1 178.0(6) . . . . ?
C8 C7 Si1 C1 1.1(9) . . . . ?
C12 C7 Si1 Eu1 3.3(7) . . . . ?
C8 C7 Si1 Eu1 -173.7(7) . . . . ?
C2 C1 Si1 N2 -20.7(9) . . . 2_656 ?
C6 C1 Si1 N2 161.4(6) . . . 2_656 ?
C2 C1 Si1 N1 -138.9(8) . . . . ?
C6 C1 Si1 N1 43.2(7) . . . . ?
C2 C1 Si1 C7 102.8(8) . . . . ?
C6 C1 Si1 C7 -75.1(7) . . . . ?
C2 C1 Si1 Eu1 -83.2(9) . . . . ?
C6 C1 Si1 Eu1 98.9(7) . . . . ?
C37 O1 K1 O2 -77.2(10) . . . . ?
C40 O1 K1 O2 87.6(10) . . . . ?
C37 O1 K1 C15 -157.0(10) . . . . ?
C40 O1 K1 C15 7.8(10) . . . . ?
C37 O1 K1 C28 0.6(10) . . . . ?
C40 O1 K1 C28 165.4(9) . . . . ?
C37 O1 K1 C16 -173.5(10) . . . . ?
C40 O1 K1 C16 -8.7(9) . . . . ?
C37 O1 K1 C27 24.6(10) . . . . ?
C40 O1 K1 C27 -170.6(9) . . . . ?
C37 O1 K1 C14 -165.6(9) . . . . ?
C40 O1 K1 C14 -0.7(10) . . . . ?
C37 O1 K1 C17 161.4(10) . . . . ?
C40 O1 K1 C17 -33.7(9) . . . . ?
C37 O1 K1 C29 -2.6(10) . . . . ?
C40 O1 K1 C29 162.2(9) . . . . ?
C37 O1 K1 C26 46.1(10) . . . . ?
C40 O1 K1 C26 -149.1(9) . . . . ?
C37 O1 K1 C18 151.0(9) . . . . ?
C40 O1 K1 C18 -44.1(10) . . . . ?
C37 O1 K1 C13 164.2(9) . . . . ?
C40 O1 K1 C13 -31.0(10) . . . . ?
C44 O2 K1 O1 -49.7(14) . . . . ?
C41 O2 K1 O1 137.2(10) . . . . ?
C44 O2 K1 C15 51.4(14) . . . . ?
C41 O2 K1 C15 -121.7(10) . . . . ?
C44 O2 K1 C28 -152.7(14) . . . . ?
C41 O2 K1 C28 34.2(10) . . . . ?
C44 O2 K1 C16 28.0(14) . . . . ?
C41 O2 K1 C16 -145.1(10) . . . . ?
C44 O2 K1 C27 -137.3(14) . . . . ?
C41 O2 K1 C27 49.6(10) . . . . ?
C44 O2 K1 C14 73.9(14) . . . . ?
C41 O2 K1 C14 -99.2(10) . . . . ?
C44 O2 K1 C17 25.8(14) . . . . ?
C41 O2 K1 C17 -147.3(10) . . . . ?
C44 O2 K1 C29 -177.0(14) . . . . ?
C41 O2 K1 C29 9.9(10) . . . . ?
C44 O2 K1 C26 -146.7(13) . . . . ?
C41 O2 K1 C26 40.2(11) . . . . ?
C44 O2 K1 C18 50.0(14) . . . . ?
C41 O2 K1 C18 -123.1(10) . . . . ?
C44 O2 K1 C13 75.5(14) . . . . ?
C41 O2 K1 C13 -97.6(10) . . . . ?
C16 C15 K1 O1 -39.1(5) . . . . ?
C14 C15 K1 O1 -163.6(5) . . . . ?
C16 C15 K1 O2 -116.3(5) . . . . ?
C14 C15 K1 O2 119.3(5) . . . . ?
C16 C15 K1 C28 -170.1(5) . . . . ?
C14 C15 K1 C28 65.4(7) . . . . ?
C14 C15 K1 C16 -124.5(8) . . . . ?
C16 C15 K1 C27 131.2(13) . . . . ?
C14 C15 K1 C27 6.7(18) . . . . ?
C16 C15 K1 C14 124.5(8) . . . . ?
C16 C15 K1 C17 31.1(5) . . . . ?
C14 C15 K1 C17 -93.4(6) . . . . ?
C16 C15 K1 C29 168.5(5) . . . . ?
C14 C15 K1 C29 44.0(6) . . . . ?
C16 C15 K1 C26 93.3(6) . . . . ?
C14 C15 K1 C26 -31.1(7) . . . . ?
C16 C15 K1 C18 62.4(5) . . . . ?
C14 C15 K1 C18 -62.1(5) . . . . ?
C16 C15 K1 C13 94.3(6) . . . . ?
C14 C15 K1 C13 -30.1(4) . . . . ?
C29 C28 K1 O1 -173.6(5) . . . . ?
C27 C28 K1 O1 67.4(5) . . . . ?
C29 C28 K1 O2 -97.1(5) . . . . ?
C27 C28 K1 O2 143.9(5) . . . . ?
C29 C28 K1 C15 -42.9(7) . . . . ?
C27 C28 K1 C15 -161.9(5) . . . . ?
C29 C28 K1 C16 -91(2) . . . . ?
C27 C28 K1 C16 150(2) . . . . ?
C29 C28 K1 C27 119.0(7) . . . . ?
C29 C28 K1 C14 -9.6(6) . . . . ?
C27 C28 K1 C14 -128.5(5) . . . . ?
C29 C28 K1 C17 86.8(8) . . . . ?
C27 C28 K1 C17 -32.1(9) . . . . ?
C27 C28 K1 C29 -119.0(7) . . . . ?
C29 C28 K1 C26 89.9(5) . . . . ?
C27 C28 K1 C26 -29.1(4) . . . . ?
C29 C28 K1 C18 56.1(6) . . . . ?
C27 C28 K1 C18 -62.9(6) . . . . ?
C29 C28 K1 C13 23.9(6) . . . . ?
C27 C28 K1 C13 -95.0(5) . . . . ?
C17 C16 K1 O1 -97.8(5) . . . . ?
C15 C16 K1 O1 140.6(6) . . . . ?
C17 C16 K1 O2 -175.6(5) . . . . ?
C15 C16 K1 O2 62.8(5) . . . . ?
C17 C16 K1 C15 121.6(8) . . . . ?
C17 C16 K1 C28 178(2) . . . . ?
C15 C16 K1 C28 56(2) . . . . ?
C17 C16 K1 C27 -38.9(9) . . . . ?
C15 C16 K1 C27 -160.5(6) . . . . ?
C17 C16 K1 C14 91.3(5) . . . . ?
C15 C16 K1 C14 -30.2(5) . . . . ?
C15 C16 K1 C17 -121.6(8) . . . . ?
C17 C16 K1 C29 100.2(6) . . . . ?
C15 C16 K1 C29 -21.4(8) . . . . ?
C17 C16 K1 C26 -2.6(6) . . . . ?
C15 C16 K1 C26 -124.1(5) . . . . ?
C17 C16 K1 C18 27.8(4) . . . . ?
C15 C16 K1 C18 -93.8(6) . . . . ?
C17 C16 K1 C13 59.1(5) . . . . ?
C15 C16 K1 C13 -62.5(5) . . . . ?
C26 C27 K1 O1 120.4(5) . . . . ?
C28 C27 K1 O1 -114.9(5) . . . . ?
C26 C27 K1 O2 -161.1(5) . . . . ?
C28 C27 K1 O2 -36.3(5) . . . . ?
C26 C27 K1 C15 -50.0(17) . . . . ?
C28 C27 K1 C15 74.8(15) . . . . ?
C26 C27 K1 C28 -124.7(8) . . . . ?
C26 C27 K1 C16 63.3(9) . . . . ?
C28 C27 K1 C16 -172.0(6) . . . . ?
C26 C27 K1 C14 -44.9(7) . . . . ?
C28 C27 K1 C14 79.9(6) . . . . ?
C26 C27 K1 C17 40.5(6) . . . . ?
C28 C27 K1 C17 165.3(4) . . . . ?
C26 C27 K1 C29 -92.9(5) . . . . ?
C28 C27 K1 C29 31.8(4) . . . . ?
C28 C27 K1 C26 124.7(8) . . . . ?
C26 C27 K1 C18 12.4(6) . . . . ?
C28 C27 K1 C18 137.2(4) . . . . ?
C26 C27 K1 C13 -17.8(6) . . . . ?
C28 C27 K1 C13 106.9(5) . . . . ?
C15 C14 K1 O1 19.7(6) . . . . ?
C13 C14 K1 O1 -103.6(4) . . . . ?
C20 C14 K1 O1 132.7(5) . . . . ?
C15 C14 K1 O2 -60.1(5) . . . . ?
C13 C14 K1 O2 176.7(4) . . . . ?
C20 C14 K1 O2 53.0(5) . . . . ?
C13 C14 K1 C15 -123.2(7) . . . . ?
C20 C14 K1 C15 113.0(7) . . . . ?
C15 C14 K1 C28 -141.3(5) . . . . ?
C13 C14 K1 C28 95.4(5) . . . . ?
C20 C14 K1 C28 -28.3(6) . . . . ?
C15 C14 K1 C16 30.5(5) . . . . ?
C13 C14 K1 C16 -92.7(5) . . . . ?
C20 C14 K1 C16 143.6(6) . . . . ?
C15 C14 K1 C27 -178.1(5) . . . . ?
C13 C14 K1 C27 58.6(6) . . . . ?
C20 C14 K1 C27 -65.1(6) . . . . ?
C15 C14 K1 C17 63.4(5) . . . . ?
C13 C14 K1 C17 -59.8(4) . . . . ?
C20 C14 K1 C17 176.5(6) . . . . ?
C15 C14 K1 C29 -145.5(5) . . . . ?
C13 C14 K1 C29 91.2(4) . . . . ?
C20 C14 K1 C29 -32.5(5) . . . . ?
C15 C14 K1 C26 160.9(5) . . . . ?
C13 C14 K1 C26 37.7(5) . . . . ?
C20 C14 K1 C26 -86.1(5) . . . . ?
C15 C14 K1 C18 94.4(6) . . . . ?
C13 C14 K1 C18 -28.9(4) . . . . ?
C20 C14 K1 C18 -152.6(6) . . . . ?
C15 C14 K1 C13 123.2(7) . . . . ?
C20 C14 K1 C13 -123.7(7) . . . . ?
C16 C17 K1 O1 78.1(5) . . . . ?
C18 C17 K1 O1 -154.5(5) . . . . ?
C16 C17 K1 O2 5.0(5) . . . . ?
C18 C17 K1 O2 132.5(4) . . . . ?
C16 C17 K1 C15 -32.5(5) . . . . ?
C18 C17 K1 C15 94.9(5) . . . . ?
C16 C17 K1 C28 -179.4(6) . . . . ?
C18 C17 K1 C28 -52.0(8) . . . . ?
C18 C17 K1 C16 127.4(7) . . . . ?
C16 C17 K1 C27 160.7(5) . . . . ?
C18 C17 K1 C27 -71.8(5) . . . . ?
C16 C17 K1 C14 -66.5(5) . . . . ?
C18 C17 K1 C14 60.9(4) . . . . ?
C16 C17 K1 C29 -127.4(5) . . . . ?
C18 C17 K1 C29 0.0(6) . . . . ?
C16 C17 K1 C26 178.2(4) . . . . ?
C18 C17 K1 C26 -54.3(5) . . . . ?
C16 C17 K1 C18 -127.4(7) . . . . ?
C16 C17 K1 C13 -98.7(5) . . . . ?
C18 C17 K1 C13 28.8(4) . . . . ?
C28 C29 K1 O1 7.6(6) . . . . ?
C30 C29 K1 O1 133.3(5) . . . . ?
C28 C29 K1 O2 79.5(5) . . . . ?
C30 C29 K1 O2 -154.8(5) . . . . ?
C28 C29 K1 C15 153.8(5) . . . . ?
C30 C29 K1 C15 -80.5(5) . . . . ?
C30 C29 K1 C28 125.7(7) . . . . ?
C28 C29 K1 C16 165.9(6) . . . . ?
C30 C29 K1 C16 -68.4(7) . . . . ?
C28 C29 K1 C27 -34.4(5) . . . . ?
C30 C29 K1 C27 91.3(5) . . . . ?
C28 C29 K1 C14 172.6(5) . . . . ?
C30 C29 K1 C14 -61.7(5) . . . . ?
C28 C29 K1 C17 -141.0(5) . . . . ?
C30 C29 K1 C17 -15.3(7) . . . . ?
C28 C29 K1 C26 -67.4(5) . . . . ?
C30 C29 K1 C26 58.3(4) . . . . ?
C28 C29 K1 C18 -141.0(5) . . . . ?
C30 C29 K1 C18 -15.3(5) . . . . ?
C28 C29 K1 C13 -161.2(5) . . . . ?
C30 C29 K1 C13 -35.5(5) . . . . ?
C27 C26 K1 O1 -61.9(5) . . . . ?
C25 C26 K1 O1 174.5(4) . . . . ?
C35 C26 K1 O1 50.7(5) . . . . ?
C27 C26 K1 O2 22.7(6) . . . . ?
C25 C26 K1 O2 -100.9(4) . . . . ?
C35 C26 K1 O2 135.3(5) . . . . ?
C27 C26 K1 C15 166.3(5) . . . . ?
C25 C26 K1 C15 42.7(6) . . . . ?
C35 C26 K1 C15 -81.1(6) . . . . ?
C27 C26 K1 C28 31.1(5) . . . . ?
C25 C26 K1 C28 -92.5(5) . . . . ?
C35 C26 K1 C28 143.7(6) . . . . ?
C27 C26 K1 C16 -148.8(5) . . . . ?
C25 C26 K1 C16 87.6(5) . . . . ?
C35 C26 K1 C16 -36.2(6) . . . . ?
C25 C26 K1 C27 -123.6(7) . . . . ?
C35 C26 K1 C27 112.6(7) . . . . ?
C27 C26 K1 C14 150.2(5) . . . . ?
C25 C26 K1 C14 26.6(5) . . . . ?
C35 C26 K1 C14 -97.2(5) . . . . ?
C27 C26 K1 C17 -150.0(5) . . . . ?
C25 C26 K1 C17 86.3(4) . . . . ?
C35 C26 K1 C17 -37.4(5) . . . . ?
C27 C26 K1 C29 63.9(5) . . . . ?
C25 C26 K1 C29 -59.7(4) . . . . ?
C35 C26 K1 C29 176.5(6) . . . . ?
C27 C26 K1 C18 -169.7(5) . . . . ?
C25 C26 K1 C18 66.7(4) . . . . ?
C35 C26 K1 C18 -57.1(5) . . . . ?
C27 C26 K1 C13 165.6(5) . . . . ?
C25 C26 K1 C13 42.0(4) . . . . ?
C35 C26 K1 C13 -81.8(5) . . . . ?
C17 C18 K1 O1 26.3(5) . . . . ?
C13 C18 K1 O1 153.5(4) . . . . ?
C23 C18 K1 O1 -86.8(6) . . . . ?
C17 C18 K1 O2 -61.9(5) . . . . ?
C13 C18 K1 O2 65.4(5) . . . . ?
C23 C18 K1 O2 -174.9(5) . . . . ?
C17 C18 K1 C15 -63.7(4) . . . . ?
C13 C18 K1 C15 63.6(4) . . . . ?
C23 C18 K1 C15 -176.8(6) . . . . ?
C17 C18 K1 C28 155.5(4) . . . . ?
C13 C18 K1 C28 -77.3(5) . . . . ?
C23 C18 K1 C28 42.4(7) . . . . ?
C17 C18 K1 C16 -29.2(4) . . . . ?
C13 C18 K1 C16 98.1(4) . . . . ?
C23 C18 K1 C16 -142.2(6) . . . . ?
C17 C18 K1 C27 126.8(4) . . . . ?
C13 C18 K1 C27 -105.9(4) . . . . ?
C23 C18 K1 C27 13.8(6) . . . . ?
C17 C18 K1 C14 -97.9(5) . . . . ?
C13 C18 K1 C14 29.4(4) . . . . ?
C23 C18 K1 C14 149.1(6) . . . . ?
C13 C18 K1 C17 127.3(6) . . . . ?
C23 C18 K1 C17 -113.0(7) . . . . ?
C17 C18 K1 C29 -180.0(4) . . . . ?
C13 C18 K1 C29 -52.7(4) . . . . ?
C23 C18 K1 C29 67.0(6) . . . . ?
C17 C18 K1 C26 132.0(4) . . . . ?
C13 C18 K1 C26 -100.7(4) . . . . ?
C23 C18 K1 C26 19.0(6) . . . . ?
C17 C18 K1 C13 -127.3(6) . . . . ?
C23 C18 K1 C13 119.7(7) . . . . ?
N1 C13 K1 O1 -149.9(5) . . . . ?
C14 C13 K1 O1 94.0(5) . . . . ?
C18 C13 K1 O1 -32.2(5) . . . . ?
N1 C13 K1 O2 112.2(5) . . . . ?
C14 C13 K1 O2 -3.8(5) . . . . ?
C18 C13 K1 O2 -130.0(4) . . . . ?
N1 C13 K1 C15 147.7(6) . . . . ?
C14 C13 K1 C15 31.6(4) . . . . ?
C18 C13 K1 C15 -94.6(5) . . . . ?
N1 C13 K1 C28 8.6(6) . . . . ?
C14 C13 K1 C28 -107.5(5) . . . . ?
C18 C13 K1 C28 126.3(4) . . . . ?
N1 C13 K1 C16 -178.2(6) . . . . ?
C14 C13 K1 C16 65.7(4) . . . . ?
C18 C13 K1 C16 -60.5(4) . . . . ?
N1 C13 K1 C27 -25.3(6) . . . . ?
C14 C13 K1 C27 -141.4(4) . . . . ?
C18 C13 K1 C27 92.4(4) . . . . ?
N1 C13 K1 C14 116.0(7) . . . . ?
C18 C13 K1 C14 -126.2(6) . . . . ?
N1 C13 K1 C17 -146.0(6) . . . . ?
C14 C13 K1 C17 98.0(5) . . . . ?
C18 C13 K1 C17 -28.2(4) . . . . ?
N1 C13 K1 C29 18.7(5) . . . . ?
C14 C13 K1 C29 -97.3(4) . . . . ?
C18 C13 K1 C29 136.4(4) . . . . ?
N1 C13 K1 C26 -32.9(5) . . . . ?
C14 C13 K1 C26 -148.9(4) . . . . ?
C18 C13 K1 C26 84.9(4) . . . . ?
N1 C13 K1 C18 -117.7(7) . . . . ?
C14 C13 K1 C18 126.2(6) . . . . ?
C13 N1 Eu1 N1 -60(100) . . . 2_656 ?
Si1 N1 Eu1 N1 144(100) . . . 2_656 ?
C13 N1 Eu1 N2 -28.0(6) . . . . ?
Si1 N1 Eu1 N2 176.4(2) . . . . ?
C13 N1 Eu1 N2 152.0(6) . . . 2_656 ?
Si1 N1 Eu1 N2 -3.6(2) . . . 2_656 ?
C13 N1 Eu1 Si1 -24.4(7) . . . 2_656 ?
Si1 N1 Eu1 Si1 180.0 . . . 2_656 ?
C13 N1 Eu1 Si1 155.6(7) . . . . ?
C25 N2 Eu1 N1 158.6(6) . . . 2_656 ?
Si1 N2 Eu1 N1 -3.6(2) 2_656 . . 2_656 ?
C25 N2 Eu1 N1 -21.4(6) . . . . ?
Si1 N2 Eu1 N1 176.4(2) 2_656 . . . ?
C25 N2 Eu1 N2 -11(100) . . . 2_656 ?
Si1 N2 Eu1 N2 -173(100) 2_656 . . 2_656 ?
C25 N2 Eu1 Si1 162.3(7) . . . 2_656 ?
C25 N2 Eu1 Si1 -17.7(7) . . . . ?
Si1 N2 Eu1 Si1 180.0 2_656 . . . ?
N2 Si1 Eu1 N1 6.1(3) 2_656 . . 2_656 ?
N1 Si1 Eu1 N1 180.000(1) . . . 2_656 ?
C7 Si1 Eu1 N1 -89.0(4) . . . 2_656 ?
C1 Si1 Eu1 N1 98.0(5) . . . 2_656 ?
N2 Si1 Eu1 N1 -173.9(3) 2_656 . . . ?
C7 Si1 Eu1 N1 91.0(4) . . . . ?
C1 Si1 Eu1 N1 -82.0(5) . . . . ?
N2 Si1 Eu1 N2 180.0 2_656 . . . ?
N1 Si1 Eu1 N2 -6.1(3) . . . . ?
C7 Si1 Eu1 N2 84.9(4) . . . . ?
C1 Si1 Eu1 N2 -88.1(5) . . . . ?
N1 Si1 Eu1 N2 173.9(3) . . . 2_656 ?
C7 Si1 Eu1 N2 -95.1(4) . . . 2_656 ?
C1 Si1 Eu1 N2 91.9(5) . . . 2_656 ?
N2 Si1 Eu1 Si1 -101(100) 2_656 . . 2_656 ?
N1 Si1 Eu1 Si1 73(100) . . . 2_656 ?
C7 Si1 Eu1 Si1 164(100) . . . 2_656 ?
C1 Si1 Eu1 Si1 -9(100) . . . 2_656 ?
